data_7200056
loop_
_publ_author_name
'Kendrick, John'
'Gourlay, Matthew D.'
'Neumann, Marcus A.'
'Leusen, Frank J. J.'

_publ_section_title
;
 Predicting spontaneous racemate resolution using recent developments in
 crystal structure prediction
;
_journal_issue 11
_journal_name_full CrystEngComm
_journal_page_first 2391
_journal_page_last 2399
_journal_paper_doi 10.1039/b909038j
_journal_volume 11
_journal_year 2009
_space_group_IT_number 19
_symmetry_cell_setting orthorhombic
_symmetry_Int_Tables_number 19
_symmetry_space_group_name_Hall 'P 2ac 2ab'
_symmetry_space_group_name_H-M 'P 21 21 21'
_cell_angle_alpha 90.000000
_cell_angle_beta 90.000000
_cell_angle_gamma 90.000000
_cell_length_a 14.533054
_cell_length_b 4.645518
_cell_length_c 7.758602
_cell_volume 523.811
_cod_data_source_file 4HMO_enantiopure.cif
_cod_data_source_block 4HMO_E_14
_cod_original_sg_symbol_H-M 'P 2_1 2_1 2_1'
_cod_struct_determination_method theoretical
_cod_database_code 7200056

loop_
_symmetry_equiv_pos_site_id
_symmetry_equiv_pos_as_xyz
1 x,y,z
2 -x+1/2,-y,z+1/2
3 -x,y+1/2,-z+1/2
4 x+1/2,-y+1/2,-z

loop_
_atom_site_label
_atom_site_type_symbol
_atom_site_fract_x
_atom_site_fract_y
_atom_site_fract_z
C46 C 1.613208 0.041738 0.506501
C47 C 1.614900 -0.009220 0.702851
O48 O 1.697870 0.136380 0.763645
C49 C 1.728979 0.310635 0.635739
N50 N 1.679844 0.274875 0.491404
O51 O 1.794180 0.479098 0.662897
C52 C 1.518073 0.126285 0.441247
O53 O 1.456792 -0.097069 0.494329
H54 H 1.637503 -0.148845 0.435825
H55 H 1.394723 -0.055925 0.448088
H56 H 1.619736 -0.235698 0.739767
H57 H 1.696271 0.372203 0.375787
H58 H 1.498601 0.336449 0.496581
H59 H 1.556578 0.092491 0.768387
H60 H 1.519384 0.148896 0.299793
